data_7702621
loop_
_publ_author_name
'Yamamoto, Youhei'
'Suzuki, Takayoshi'
'Kaizaki, Sumio'

_publ_section_title
;
 Syntheses, structures, magnetic, and spectroscopic properties of
 cobalt(ii), nickel(ii) and zinc(ii) complexes containing
 2-(6-methyl)pyridyl-substituted nitronyl and imino nitroxide&#x2020;
;
_journal_issue 19
_journal_name_full 'Journal of the Chemical Society, Dalton Transactions'
_journal_page_first 2943
_journal_paper_doi 10.1039/b103647p
_journal_year 2001
_chemical_formula_moiety '(Ni (C N S)2 (C13 H18 N3 O)2)'
_chemical_formula_sum 'C28 H36 N8 Ni O2 S2'
_chemical_formula_weight 639.48
_chemical_name_common '[Ni(NCS)~2~(IMmepy)~2~]'
_chemical_name_systematic
;
Bis(thiocyanato)bis(2-(6'-methyl-2'-pyridyl)-4,4,5,5-
tetramethylimidazoline-1-oxy)nickel(II)
;
_space_group_IT_number 14
_space_group_name_Hall '-P 2yn'
_space_group_name_H-M_alt 'P 1 21/n 1'
_symmetry_cell_setting monoclinic
_symmetry_space_group_name_H-M 'P 1 21/n 1'
_atom_sites_solution_hydrogens geom
_atom_sites_solution_primary direct
_atom_sites_solution_secondary difmap
_audit_creation_method SHELXL-97
_cell_angle_alpha 90.00
_cell_angle_beta 94.728(19)
_cell_angle_gamma 90.00
_cell_formula_units_Z 4
_cell_length_a 11.904(4)
_cell_length_b 17.073(3)
_cell_length_c 15.216(2)
_cell_measurement_reflns_used 25
_cell_measurement_temperature 296(2)
_cell_measurement_theta_max 14.9
_cell_measurement_theta_min 14.7
_cell_volume 3081.9(12)
_computing_cell_refinement 'MSC/AFC Diffractometer Control'
_computing_data_collection 'MSC/AFC Diffractometer Control'
_computing_data_reduction 'teXsan Ver. 1.10'
_computing_molecular_graphics ORTEP
_computing_publication_material 'SHELXL-97 (Sheldrick, 1997)'
_computing_structure_refinement 'SHELXL-97 (Sheldrick, 1997)'
_computing_structure_solution 'SHELXS-86 (Sheldrick, 1990)'
_diffrn_ambient_temperature 296(2)
_diffrn_measured_fraction_theta_full 0.999
_diffrn_measured_fraction_theta_max 0.999
_diffrn_measurement_device_type 'Rigaku AFC7R'
_diffrn_measurement_method \w-2\q
_diffrn_radiation_monochromator graphite
_diffrn_radiation_source 'rotatiing anode'
_diffrn_radiation_type 'Mo K\a'
_diffrn_radiation_wavelength 0.71069
_diffrn_reflns_av_R_equivalents 0.0301
_diffrn_reflns_av_sigmaI/netI 0.1005
_diffrn_reflns_limit_h_max 16
_diffrn_reflns_limit_h_min 0
_diffrn_reflns_limit_k_max 24
_diffrn_reflns_limit_k_min 0
_diffrn_reflns_limit_l_max 21
_diffrn_reflns_limit_l_min -21
_diffrn_reflns_number 9372
_diffrn_reflns_theta_full 30.00
_diffrn_reflns_theta_max 30.00
_diffrn_reflns_theta_min 2.09
_diffrn_standards_decay_% 1.91
_diffrn_standards_interval_count 150
_diffrn_standards_number 3
_exptl_absorpt_coefficient_mu 0.805
_exptl_absorpt_correction_T_max 0.999
_exptl_absorpt_correction_T_min 0.761
_exptl_absorpt_correction_type psi-scan
_exptl_absorpt_process_details '(North, Phillips & Mathews, 1968)'
_exptl_crystal_colour 'dark orange'
_exptl_crystal_density_diffrn 1.378
_exptl_crystal_density_method 'not measured'
_exptl_crystal_description plate
_exptl_crystal_F_000 1344
_exptl_crystal_size_max 0.40
_exptl_crystal_size_mid 0.40
_exptl_crystal_size_min 0.10
_refine_diff_density_max 0.365
_refine_diff_density_min -0.467
_refine_diff_density_rms 0.067
_refine_ls_extinction_method none
_refine_ls_goodness_of_fit_ref 0.970
_refine_ls_hydrogen_treatment constr
_refine_ls_matrix_type full
_refine_ls_number_parameters 370
_refine_ls_number_reflns 8983
_refine_ls_number_restraints 0
_refine_ls_restrained_S_all 0.970
_refine_ls_R_factor_all 0.1454
_refine_ls_R_factor_gt 0.0435
_refine_ls_shift/su_max 0.002
_refine_ls_shift/su_mean 0.000
_refine_ls_structure_factor_coef Fsqd
_refine_ls_weighting_details '? calc w=1/[\s^2^(Fo^2^)+(0.0514P)^2^+0.0000P] where P=(Fo^2^+2Fc^2^)/3'
_refine_ls_weighting_scheme calc
_refine_ls_wR_factor_gt 0.1024
_refine_ls_wR_factor_ref 0.1283
_reflns_number_gt 4442
_reflns_number_total 8983
_reflns_threshold_expression 'I > 2\s(I)'
_cod_data_source_file b103647p.txt
_cod_data_source_block NiNCS
_cod_original_cell_volume 3081.8(12)
_cod_database_code 7702621

loop_
_symmetry_equiv_pos_as_xyz
'x, y, z'
'-x+1/2, y+1/2, -z+1/2'
'-x, -y, -z'
'x-1/2, -y-1/2, z-1/2'

loop_
_atom_site_label
_atom_site_type_symbol
_atom_site_fract_x
_atom_site_fract_y
_atom_site_fract_z
_atom_site_U_iso_or_equiv
_atom_site_adp_type
_atom_site_occupancy
_atom_site_symmetry_multiplicity
_atom_site_calc_flag
_atom_site_refinement_flags
Ni Ni 0.75297(3) 0.239808(19) 0.39829(2) 0.03220(9) Uani 1 1 d .
S1 S 0.71117(10) 0.02157(6) 0.58734(6) 0.0744(3) Uani 1 1 d .
S2 S 0.82648(9) 0.08844(6) 0.14348(6) 0.0697(3) Uani 1 1 d .
O1 O 0.68442(19) 0.45119(14) 0.14896(15) 0.0605(6) Uani 1 1 d .
O21 O 0.9108(2) 0.39231(14) 0.68183(15) 0.0634(7) Uani 1 1 d .
N1 N 0.79914(18) 0.33650(12) 0.32010(14) 0.0329(5) Uani 1 1 d .
N2 N 0.7480(2) 0.41640(13) 0.20767(15) 0.0396(5) Uani 1 1 d .
N3 N 0.58718(19) 0.27469(12) 0.32874(14) 0.0348(5) Uani 1 1 d .
N21 N 0.74424(18) 0.31829(12) 0.50510(14) 0.0312(5) Uani 1 1 d .
N22 N 0.8319(2) 0.37526(14) 0.62357(15) 0.0417(6) Uani 1 1 d .
N23 N 0.92015(19) 0.22494(13) 0.47220(14) 0.0375(5) Uani 1 1 d .
N41 N 0.7096(2) 0.14857(14) 0.47325(16) 0.0440(6) Uani 1 1 d .
N42 N 0.7751(2) 0.17339(14) 0.29043(16) 0.0449(6) Uani 1 1 d .
C1 C 0.7157(2) 0.36325(15) 0.27003(17) 0.0358(6) Uani 1 1 d .
C2 C 0.9046(2) 0.37947(16) 0.29994(18) 0.0370(6) Uani 1 1 d .
C3 C 0.8729(2) 0.41610(16) 0.20744(18) 0.0386(6) Uani 1 1 d .
C4 C 0.9251(3) 0.44194(18) 0.37156(19) 0.0492(7) Uani 1 1 d .
H4A H 0.9355 0.4171 0.4283 0.059 Uiso 1 1 calc R
H4B H 0.8613 0.4764 0.3702 0.059 Uiso 1 1 calc R
H4C H 0.9913 0.4715 0.3612 0.059 Uiso 1 1 calc R
C5 C 1.0060(3) 0.32461(19) 0.3016(2) 0.0541(8) Uani 1 1 d .
H5A H 1.0296 0.3110 0.3615 0.065 Uiso 1 1 calc R
H5B H 1.0666 0.3504 0.2753 0.065 Uiso 1 1 calc R
H5C H 0.9854 0.2779 0.2689 0.065 Uiso 1 1 calc R
C6 C 0.9143(3) 0.49878(17) 0.1932(2) 0.0530(8) Uani 1 1 d .
H6A H 0.9952 0.4994 0.1987 0.064 Uiso 1 1 calc R
H6B H 0.8865 0.5330 0.2365 0.064 Uiso 1 1 calc R
H6C H 0.8874 0.5163 0.1353 0.064 Uiso 1 1 calc R
C7 C 0.9006(3) 0.3643(2) 0.1310(2) 0.0531(8) Uani 1 1 d .
H7A H 0.8792 0.3113 0.1424 0.065 Uiso 1 1 calc R
H7B H 0.9801 0.3665 0.1246 0.065 Uiso 1 1 calc R
H7C H 0.8600 0.3824 0.0777 0.065 Uiso 1 1 calc R
C8 C 0.5981(2) 0.33804(16) 0.27566(17) 0.0370(6) Uani 1 1 d .
C9 C 0.5082(3) 0.3750(2) 0.2310(2) 0.0532(8) Uani 1 1 d .
H9 H 0.5191 0.4185 0.1959 0.065 Uiso 1 1 calc R
C10 C 0.4016(3) 0.3461(2) 0.2393(2) 0.0628(10) Uani 1 1 d .
H10 H 0.3388 0.3706 0.2110 0.075 Uiso 1 1 calc R
C11 C 0.3893(3) 0.2810(2) 0.2898(2) 0.0534(8) Uani 1 1 d .
H11 H 0.3179 0.2600 0.2945 0.063 Uiso 1 1 calc R
C12 C 0.4832(2) 0.24588(16) 0.33424(18) 0.0401(6) Uani 1 1 d .
C13 C 0.4658(3) 0.17482(18) 0.3884(2) 0.0510(8) Uani 1 1 d .
H13A H 0.3990 0.1480 0.3651 0.064 Uiso 1 1 calc R
H13B H 0.4577 0.1900 0.4482 0.064 Uiso 1 1 calc R
H13C H 0.5296 0.1406 0.3866 0.064 Uiso 1 1 calc R
C21 C 0.8392(2) 0.32596(15) 0.55172(16) 0.0345(6) Uani 1 1 d .
C22 C 0.6540(2) 0.35787(16) 0.55221(17) 0.0367(6) Uani 1 1 d .
C23 C 0.7194(3) 0.41454(17) 0.61790(18) 0.0443(7) Uani 1 1 d .
C24 C 0.5954(3) 0.29232(19) 0.5981(2) 0.0553(8) Uani 1 1 d .
H24A H 0.5344 0.3136 0.6280 0.067 Uiso 1 1 calc R
H24B H 0.6483 0.2673 0.6401 0.067 Uiso 1 1 calc R
H24C H 0.5665 0.2546 0.5552 0.067 Uiso 1 1 calc R
C25 C 0.5699(3) 0.40023(18) 0.48884(19) 0.0469(7) Uani 1 1 d .
H25A H 0.6094 0.4341 0.4515 0.058 Uiso 1 1 calc R
H25B H 0.5201 0.4308 0.5216 0.058 Uiso 1 1 calc R
H25C H 0.5270 0.3626 0.4532 0.058 Uiso 1 1 calc R
C26 C 0.6770(3) 0.4201(3) 0.7084(2) 0.0731(12) Uani 1 1 d .
H26A H 0.7245 0.4550 0.7443 0.088 Uiso 1 1 calc R
H26B H 0.6785 0.3691 0.7351 0.088 Uiso 1 1 calc R
H26C H 0.6012 0.4397 0.7035 0.088 Uiso 1 1 calc R
C27 C 0.7372(3) 0.49663(18) 0.5811(2) 0.0632(10) Uani 1 1 d .
H27A H 0.7930 0.5237 0.6188 0.075 Uiso 1 1 calc R
H27B H 0.6675 0.5251 0.5786 0.075 Uiso 1 1 calc R
H27C H 0.7623 0.4925 0.5229 0.075 Uiso 1 1 calc R
C28 C 0.9411(2) 0.28277(16) 0.53310(18) 0.0390(6) Uani 1 1 d .
C29 C 1.0460(3) 0.2969(2) 0.5748(2) 0.0563(9) Uani 1 1 d .
H29 H 1.0578 0.3380 0.6145 0.067 Uiso 1 1 calc R
C30 C 1.1336(3) 0.2478(2) 0.5558(3) 0.0684(11) Uani 1 1 d .
H30 H 1.2067 0.2574 0.5798 0.083 Uiso 1 1 calc R
C31 C 1.1109(3) 0.1851(2) 0.5011(2) 0.0595(9) Uani 1 1 d .
H31 H 1.1676 0.1494 0.4917 0.071 Uiso 1 1 calc R
C32 C 1.0036(3) 0.17443(18) 0.45966(19) 0.0453(7) Uani 1 1 d .
C33 C 0.9804(3) 0.1041(2) 0.4031(2) 0.0652(10) Uani 1 1 d .
H33A H 0.9051 0.0860 0.4093 0.081 Uiso 1 1 calc R
H33B H 1.0332 0.0635 0.4210 0.081 Uiso 1 1 calc R
H33C H 0.9880 0.1176 0.3426 0.081 Uiso 1 1 calc R
C41 C 0.7108(2) 0.09579(17) 0.52048(18) 0.0409(6) Uani 1 1 d .
C42 C 0.7953(2) 0.13851(16) 0.22940(19) 0.0406(7) Uani 1 1 d .

loop_
_atom_site_aniso_label
_atom_site_aniso_U_11
_atom_site_aniso_U_22
_atom_site_aniso_U_33
_atom_site_aniso_U_23
_atom_site_aniso_U_13
_atom_site_aniso_U_12
Ni 0.03952(18) 0.02767(16) 0.02924(16) -0.00017(14) 0.00184(13) 0.00083(15)
S1 0.1033(8) 0.0571(6) 0.0613(6) 0.0279(5) -0.0033(5) -0.0080(5)
S2 0.0754(6) 0.0789(7) 0.0583(6) -0.0298(5) 0.0258(5) -0.0085(5)
O1 0.0592(14) 0.0662(15) 0.0552(14) 0.0291(12) -0.0017(11) 0.0068(12)
O21 0.0679(16) 0.0696(16) 0.0487(13) -0.0201(12) -0.0184(12) -0.0002(13)
N1 0.0365(12) 0.0323(11) 0.0300(11) 0.0014(9) 0.0042(9) 0.0008(9)
N2 0.0466(14) 0.0372(12) 0.0351(12) 0.0097(10) 0.0026(10) 0.0040(11)
N3 0.0404(13) 0.0340(12) 0.0301(11) -0.0031(9) 0.0037(9) 0.0002(10)
N21 0.0360(12) 0.0287(11) 0.0286(11) -0.0010(8) 0.0017(9) 0.0004(9)
N22 0.0523(15) 0.0400(13) 0.0315(12) -0.0051(10) -0.0051(11) -0.0018(11)
N23 0.0415(13) 0.0355(12) 0.0350(12) 0.0029(9) 0.0010(10) 0.0067(10)
N41 0.0532(16) 0.0350(13) 0.0439(14) 0.0047(11) 0.0051(12) -0.0060(11)
N42 0.0557(16) 0.0379(13) 0.0410(14) -0.0047(11) 0.0042(12) 0.0038(12)
C1 0.0435(16) 0.0335(14) 0.0304(13) 0.0008(11) 0.0042(12) 0.0026(12)
C2 0.0366(15) 0.0352(14) 0.0395(15) 0.0067(11) 0.0042(12) -0.0011(12)
C3 0.0417(15) 0.0350(14) 0.0394(15) 0.0071(11) 0.0055(12) -0.0014(12)
C4 0.0557(19) 0.0501(18) 0.0414(16) 0.0019(14) 0.0011(14) -0.0135(15)
C5 0.0437(18) 0.056(2) 0.064(2) 0.0161(16) 0.0138(16) 0.0079(15)
C6 0.066(2) 0.0426(17) 0.0498(19) 0.0121(14) 0.0021(16) -0.0074(16)
C7 0.055(2) 0.061(2) 0.0452(18) -0.0073(15) 0.0141(15) 0.0002(16)
C8 0.0396(15) 0.0383(14) 0.0333(14) 0.0030(11) 0.0045(12) 0.0026(12)
C9 0.0455(18) 0.059(2) 0.0552(19) 0.0148(16) 0.0018(15) 0.0113(15)
C10 0.0397(18) 0.074(2) 0.073(2) 0.018(2) -0.0046(17) 0.0115(17)
C11 0.0393(17) 0.059(2) 0.062(2) 0.0028(16) 0.0001(15) -0.0025(14)
C12 0.0413(16) 0.0393(16) 0.0395(15) -0.0045(12) 0.0018(12) -0.0066(13)
C13 0.0477(18) 0.0494(18) 0.0552(19) 0.0044(15) -0.0002(15) -0.0120(15)
C21 0.0427(15) 0.0314(13) 0.0289(13) 0.0001(10) 0.0005(11) -0.0028(11)
C22 0.0426(16) 0.0355(14) 0.0327(14) -0.0022(11) 0.0082(12) 0.0026(12)
C23 0.0580(19) 0.0398(15) 0.0348(15) -0.0095(12) 0.0024(13) 0.0007(14)
C24 0.066(2) 0.0437(17) 0.060(2) -0.0012(15) 0.0259(18) -0.0063(16)
C25 0.0526(18) 0.0471(17) 0.0405(16) -0.0116(13) 0.0002(14) 0.0124(14)
C26 0.080(3) 0.097(3) 0.0433(19) -0.028(2) 0.0103(18) 0.004(2)
C27 0.070(2) 0.0385(17) 0.079(3) -0.0113(16) -0.010(2) 0.0002(16)
C28 0.0403(16) 0.0399(15) 0.0358(14) 0.0048(11) -0.0037(12) 0.0030(12)
C29 0.0485(19) 0.060(2) 0.058(2) -0.0039(17) -0.0126(16) 0.0011(16)
C30 0.0420(18) 0.074(3) 0.085(3) -0.006(2) -0.0186(18) 0.0074(18)
C31 0.0467(19) 0.063(2) 0.067(2) 0.0049(18) -0.0046(17) 0.0165(16)
C32 0.0464(17) 0.0453(17) 0.0440(17) 0.0059(13) 0.0029(14) 0.0114(14)
C33 0.061(2) 0.057(2) 0.075(2) -0.0182(19) -0.0044(19) 0.0248(18)
C41 0.0445(16) 0.0396(15) 0.0381(15) 0.0003(12) 0.0002(12) -0.0028(13)
C42 0.0415(16) 0.0368(15) 0.0440(16) -0.0038(13) 0.0060(13) -0.0017(12)

loop_
_atom_type_symbol
_atom_type_description
_atom_type_scat_dispersion_real
_atom_type_scat_dispersion_imag
_atom_type_scat_source
Ni Ni 0.3393 1.1124 'International Tables Vol C Tables 4.2.6.8 and 6.1.1.4'
S S 0.1246 0.1234 'International Tables Vol C Tables 4.2.6.8 and 6.1.1.4'
C C 0.0033 0.0016 'International Tables Vol C Tables 4.2.6.8 and 6.1.1.4'
H H 0.0000 0.0000 'International Tables Vol C Tables 4.2.6.8 and 6.1.1.4'
N N 0.0061 0.0033 'International Tables Vol C Tables 4.2.6.8 and 6.1.1.4'
O O 0.0106 0.0060 'International Tables Vol C Tables 4.2.6.8 and 6.1.1.4'

loop_
_geom_angle_atom_site_label_1
_geom_angle_atom_site_label_2
_geom_angle_atom_site_label_3
_geom_angle
N41 Ni N42 94.70(10)
N41 Ni N21 91.35(9)
N42 Ni N21 173.15(9)
N41 Ni N1 179.58(9)
N42 Ni N1 85.68(9)
N21 Ni N1 88.25(8)
N41 Ni N23 83.47(9)
N42 Ni N23 100.09(9)
N21 Ni N23 77.40(8)
N1 Ni N23 96.30(8)
N41 Ni N3 102.41(9)
N42 Ni N3 86.25(9)
N21 Ni N3 95.59(8)
N1 Ni N3 77.78(8)
N23 Ni N3 171.06(8)
C1 N1 C2 108.8(2)
C1 N1 Ni 112.56(18)
C2 N1 Ni 138.37(17)
O1 N2 C1 127.1(2)
O1 N2 C3 122.6(2)
C1 N2 C3 109.4(2)
C12 N3 C8 117.5(2)
C12 N3 Ni 130.86(18)
C8 N3 Ni 111.57(17)
C21 N21 C22 108.7(2)
C21 N21 Ni 112.98(17)
C22 N21 Ni 137.29(17)
O21 N22 C21 126.7(3)
O21 N22 C23 123.0(2)
C21 N22 C23 109.9(2)
C32 N23 C28 117.8(2)
C32 N23 Ni 130.2(2)
C28 N23 Ni 111.60(17)
C41 N41 Ni 164.5(3)
C42 N42 Ni 174.9(3)
N1 C1 N2 113.2(2)
N1 C1 C8 123.6(2)
N2 C1 C8 123.2(2)
N1 C2 C5 111.6(2)
N1 C2 C4 106.3(2)
C5 C2 C4 109.7(3)
N1 C2 C3 103.6(2)
C5 C2 C3 113.2(2)
C4 C2 C3 112.1(2)
N2 C3 C6 109.5(2)
N2 C3 C7 106.5(2)
C6 C3 C7 109.8(2)
N2 C3 C2 99.6(2)
C6 C3 C2 116.5(2)
C7 C3 C2 114.0(2)
C2 C4 H4A 109.5
C2 C4 H4B 109.5
H4A C4 H4B 109.5
C2 C4 H4C 109.5
H4A C4 H4C 109.5
H4B C4 H4C 109.5
C2 C5 H5A 109.5
C2 C5 H5B 109.5
H5A C5 H5B 109.5
C2 C5 H5C 109.5
H5A C5 H5C 109.5
H5B C5 H5C 109.5
C3 C6 H6A 109.5
C3 C6 H6B 109.5
H6A C6 H6B 109.5
C3 C6 H6C 109.5
H6A C6 H6C 109.5
H6B C6 H6C 109.5
C3 C7 H7A 109.5
C3 C7 H7B 109.5
H7A C7 H7B 109.5
C3 C7 H7C 109.5
H7A C7 H7C 109.5
H7B C7 H7C 109.5
N3 C8 C9 123.4(3)
N3 C8 C1 113.8(2)
C9 C8 C1 122.8(3)
C8 C9 C10 118.4(3)
C8 C9 H9 120.8
C10 C9 H9 120.8
C11 C10 C9 119.1(3)
C11 C10 H10 120.5
C9 C10 H10 120.5
C10 C11 C12 120.3(3)
C10 C11 H11 119.9
C12 C11 H11 119.9
N3 C12 C11 121.3(3)
N3 C12 C13 120.3(3)
C11 C12 C13 118.4(3)
C12 C13 H13A 109.5
C12 C13 H13B 109.5
H13A C13 H13B 109.5
C12 C13 H13C 109.5
H13A C13 H13C 109.5
H13B C13 H13C 109.5
N21 C21 N22 112.7(2)
N21 C21 C28 122.9(2)
N22 C21 C28 124.2(2)
N21 C22 C25 111.9(2)
N21 C22 C24 105.2(2)
C25 C22 C24 109.9(3)
N21 C22 C23 104.3(2)
C25 C22 C23 112.5(2)
C24 C22 C23 112.8(2)
N22 C23 C26 109.9(3)
N22 C23 C27 106.3(3)
C26 C23 C27 110.1(3)
N22 C23 C22 99.0(2)
C26 C23 C22 116.1(3)
C27 C23 C22 114.4(2)
C22 C24 H24A 109.5
C22 C24 H24B 109.5
H24A C24 H24B 109.5
C22 C24 H24C 109.5
H24A C24 H24C 109.5
H24B C24 H24C 109.5
C22 C25 H25A 109.5
C22 C25 H25B 109.5
H25A C25 H25B 109.5
C22 C25 H25C 109.5
H25A C25 H25C 109.5
H25B C25 H25C 109.5
C23 C26 H26A 109.5
C23 C26 H26B 109.5
H26A C26 H26B 109.5
C23 C26 H26C 109.5
H26A C26 H26C 109.5
H26B C26 H26C 109.5
C23 C27 H27A 109.5
C23 C27 H27B 109.5
H27A C27 H27B 109.5
C23 C27 H27C 109.5
H27A C27 H27C 109.5
H27B C27 H27C 109.5
N23 C28 C29 123.3(3)
N23 C28 C21 112.8(2)
C29 C28 C21 123.9(3)
C28 C29 C30 117.9(3)
C28 C29 H29 121.0
C30 C29 H29 121.0
C31 C30 C29 118.9(3)
C31 C30 H30 120.5
C29 C30 H30 120.5
C30 C31 C32 120.5(3)
C30 C31 H31 119.7
C32 C31 H31 119.7
N23 C32 C31 121.0(3)
N23 C32 C33 119.8(3)
C31 C32 C33 119.2(3)
C32 C33 H33A 109.5
C32 C33 H33B 109.5
H33A C33 H33B 109.5
C32 C33 H33C 109.5
H33A C33 H33C 109.5
H33B C33 H33C 109.5
N41 C41 S1 179.4(3)
N42 C42 S2 178.9(3)

loop_
_geom_bond_atom_site_label_1
_geom_bond_atom_site_label_2
_geom_bond_distance
Ni N41 2.023(2)
Ni N42 2.030(2)
Ni N21 2.115(2)
Ni N1 2.133(2)
Ni N23 2.218(2)
Ni N3 2.242(2)
S1 C41 1.625(3)
S2 C42 1.630(3)
O1 N2 1.270(3)
O21 N22 1.271(3)
N1 C1 1.285(3)
N1 C2 1.507(3)
N2 C1 1.390(3)
N2 C3 1.487(4)
N3 C12 1.341(3)
N3 C8 1.362(3)
N21 C21 1.290(3)
N21 C22 1.500(3)
N22 C21 1.388(3)
N22 C23 1.494(4)
N23 C32 1.341(4)
N23 C28 1.363(3)
N41 C41 1.152(3)
N42 C42 1.145(4)
C1 C8 1.474(4)
C2 C5 1.526(4)
C2 C4 1.530(4)
C2 C3 1.558(4)
C3 C6 1.517(4)
C3 C7 1.518(4)
C4 H4A 0.9600
C4 H4B 0.9600
C4 H4C 0.9600
C5 H5A 0.9600
C5 H5B 0.9600
C5 H5C 0.9600
C6 H6A 0.9600
C6 H6B 0.9600
C6 H6C 0.9600
C7 H7A 0.9600
C7 H7B 0.9600
C7 H7C 0.9600
C8 C9 1.373(4)
C9 C10 1.377(5)
C9 H9 0.9300
C10 C11 1.366(5)
C10 H10 0.9300
C11 C12 1.394(4)
C11 H11 0.9300
C12 C13 1.490(4)
C13 H13A 0.9600
C13 H13B 0.9600
C13 H13C 0.9600
C21 C28 1.468(4)
C22 C25 1.515(4)
C22 C24 1.519(4)
C22 C23 1.553(4)
C23 C26 1.508(4)
C23 C27 1.530(4)
C24 H24A 0.9600
C24 H24B 0.9600
C24 H24C 0.9600
C25 H25A 0.9600
C25 H25B 0.9600
C25 H25C 0.9600
C26 H26A 0.9600
C26 H26B 0.9600
C26 H26C 0.9600
C27 H27A 0.9600
C27 H27B 0.9600
C27 H27C 0.9600
C28 C29 1.374(4)
C29 C30 1.387(5)
C29 H29 0.9300
C30 C31 1.368(5)
C30 H30 0.9300
C31 C32 1.389(4)
C31 H31 0.9300
C32 C33 1.490(4)
C33 H33A 0.9600
C33 H33B 0.9600
C33 H33C 0.9600

loop_
_geom_torsion_atom_site_label_1
_geom_torsion_atom_site_label_2
_geom_torsion_atom_site_label_3
_geom_torsion_atom_site_label_4
_geom_torsion
N41 Ni N1 C1 -121(13)
N42 Ni N1 C1 83.35(19)
N21 Ni N1 C1 -99.83(19)
N23 Ni N1 C1 -176.95(18)
N3 Ni N1 C1 -3.73(18)
N41 Ni N1 C2 66(14)
N42 Ni N1 C2 -89.8(3)
N21 Ni N1 C2 87.0(3)
N23 Ni N1 C2 9.9(3)
N3 Ni N1 C2 -176.9(3)
N41 Ni N3 C12 1.4(2)
N42 Ni N3 C12 95.3(2)
N21 Ni N3 C12 -91.3(2)
N1 Ni N3 C12 -178.3(2)
N23 Ni N3 C12 -129.2(5)
N41 Ni N3 C8 178.29(18)
N42 Ni N3 C8 -87.72(18)
N21 Ni N3 C8 85.66(18)
N1 Ni N3 C8 -1.33(17)
N23 Ni N3 C8 47.8(6)
N41 Ni N21 C21 90.73(19)
N42 Ni N21 C21 -61.4(8)
N1 Ni N21 C21 -89.11(18)
N23 Ni N21 C21 7.73(18)
N3 Ni N21 C21 -166.66(18)
N41 Ni N21 C22 -75.8(2)
N42 Ni N21 C22 132.0(7)
N1 Ni N21 C22 104.3(2)
N23 Ni N21 C22 -158.8(2)
N3 Ni N21 C22 26.8(2)
N41 Ni N23 C32 81.3(3)
N42 Ni N23 C32 -12.3(3)
N21 Ni N23 C32 174.2(3)
N1 Ni N23 C32 -99.1(3)
N3 Ni N23 C32 -147.1(5)
N41 Ni N23 C28 -106.2(2)
N42 Ni N23 C28 160.19(19)
N21 Ni N23 C28 -13.31(18)
N1 Ni N23 C28 73.47(19)
N3 Ni N23 C28 25.5(6)
N42 Ni N41 C41 88.4(9)
N21 Ni N41 C41 -88.4(9)
N1 Ni N41 C41 -67(14)
N23 Ni N41 C41 -11.2(9)
N3 Ni N41 C41 175.6(9)
N41 Ni N42 C42 -129(3)
N21 Ni N42 C42 23(3)
N1 Ni N42 C42 51(3)
N23 Ni N42 C42 -44(3)
N3 Ni N42 C42 129(3)
C2 N1 C1 N2 6.2(3)
Ni N1 C1 N2 -169.06(17)
C2 N1 C1 C8 -176.1(2)
Ni N1 C1 C8 8.7(3)
O1 N2 C1 N1 178.9(3)
C3 N2 C1 N1 9.8(3)
O1 N2 C1 C8 1.1(4)
C3 N2 C1 C8 -168.0(2)
C1 N1 C2 C5 -140.7(3)
Ni N1 C2 C5 32.7(4)
C1 N1 C2 C4 99.8(3)
Ni N1 C2 C4 -86.9(3)
C1 N1 C2 C3 -18.6(3)
Ni N1 C2 C3 154.8(2)
O1 N2 C3 C6 47.8(4)
C1 N2 C3 C6 -142.5(2)
O1 N2 C3 C7 -70.9(3)
C1 N2 C3 C7 98.8(3)
O1 N2 C3 C2 170.4(2)
C1 N2 C3 C2 -19.9(3)
N1 C2 C3 N2 22.1(2)
C5 C2 C3 N2 143.2(2)
C4 C2 C3 N2 -92.1(3)
N1 C2 C3 C6 139.6(3)
C5 C2 C3 C6 -99.3(3)
C4 C2 C3 C6 25.4(4)
N1 C2 C3 C7 -90.9(3)
C5 C2 C3 C7 30.2(3)
C4 C2 C3 C7 154.9(3)
C12 N3 C8 C9 2.6(4)
Ni N3 C8 C9 -174.8(2)
C12 N3 C8 C1 -177.0(2)
Ni N3 C8 C1 5.6(3)
N1 C1 C8 N3 -10.1(4)
N2 C1 C8 N3 167.5(2)
N1 C1 C8 C9 170.2(3)
N2 C1 C8 C9 -12.2(4)
N3 C8 C9 C10 -0.8(5)
C1 C8 C9 C10 178.9(3)
C8 C9 C10 C11 -1.5(5)
C9 C10 C11 C12 1.9(5)
C8 N3 C12 C11 -2.2(4)
Ni N3 C12 C11 174.6(2)
C8 N3 C12 C13 177.6(2)
Ni N3 C12 C13 -5.6(4)
C10 C11 C12 N3 -0.1(5)
C10 C11 C12 C13 -179.9(3)
C22 N21 C21 N22 -7.3(3)
Ni N21 C21 N22 -177.76(17)
C22 N21 C21 C28 168.9(2)
Ni N21 C21 C28 -1.5(3)
O21 N22 C21 N21 178.3(3)
C23 N22 C21 N21 -8.5(3)
O21 N22 C21 C28 2.1(4)
C23 N22 C21 C28 175.3(2)
C21 N21 C22 C25 141.2(2)
Ni N21 C22 C25 -51.9(3)
C21 N21 C22 C24 -99.6(3)
Ni N21 C22 C24 67.3(3)
C21 N21 C22 C23 19.3(3)
Ni N21 C22 C23 -173.72(19)
O21 N22 C23 C26 -45.3(4)
C21 N22 C23 C26 141.2(3)
O21 N22 C23 C27 73.8(3)
C21 N22 C23 C27 -99.7(3)
O21 N22 C23 C22 -167.4(3)
C21 N22 C23 C22 19.1(3)
N21 C22 C23 N22 -22.0(3)
C25 C22 C23 N22 -143.5(2)
C24 C22 C23 N22 91.6(3)
N21 C22 C23 C26 -139.5(3)
C25 C22 C23 C26 99.0(3)
C24 C22 C23 C26 -25.9(4)
N21 C22 C23 C27 90.6(3)
C25 C22 C23 C27 -30.8(4)
C24 C22 C23 C27 -155.8(3)
C32 N23 C28 C29 7.3(4)
Ni N23 C28 C29 -166.3(2)
C32 N23 C28 C21 -170.4(2)
Ni N23 C28 C21 16.0(3)
N21 C21 C28 N23 -10.6(4)
N22 C21 C28 N23 165.3(2)
N21 C21 C28 C29 171.7(3)
N22 C21 C28 C29 -12.4(4)
N23 C28 C29 C30 -2.3(5)
C21 C28 C29 C30 175.2(3)
C28 C29 C30 C31 -4.0(6)
C29 C30 C31 C32 5.2(6)
C28 N23 C32 C31 -6.0(4)
Ni N23 C32 C31 166.1(2)
C28 N23 C32 C33 171.7(3)
Ni N23 C32 C33 -16.1(4)
C30 C31 C32 N23 -0.1(5)
C30 C31 C32 C33 -177.9(4)
Ni N41 C41 S1 154(29)
Ni N42 C42 S2 49(18)
